data_7716391
loop_
_publ_author_name
'Hulushe, Siya T.'
'Watkins, Gareth M.'
'Khanye, Setshaba D.'

_publ_section_title
;
 A cobalt(II) coordination polymer-derived catalyst engineered <i>via</i>
 temperature-induced semi-reversible single-crystal-to-single-crystal
 (SCSC) dehydration for efficient liquid-phase epoxidation of olefins.
;
_journal_issue 27
_journal_name_full 'Dalton transactions (Cambridge, England : 2003)'
_journal_page_first 11326
_journal_page_last 11343
_journal_paper_doi 10.1039/d4dt00739e
_journal_volume 53
_journal_year 2024
_chemical_formula_moiety 'C5 H9 Co O8, 2(H2 O)'
_chemical_formula_sum 'C5 H13 Co O10'
_chemical_formula_weight 292.08
_chemical_name_common 'dicobalt(II) pyromellitate dodecahydrate'
_space_group_crystal_system triclinic
_space_group_IT_number 2
_space_group_name_Hall '-P 1'
_space_group_name_H-M_alt 'P -1'
_atom_sites_solution_hydrogens difmap
_atom_sites_solution_primary dual
_audit_creation_method SHELXL-2016/6
_audit_update_record
;
2024-03-11 deposited with the CCDC.	2024-04-25 downloaded from the CCDC.
;
_cell_angle_alpha 82.796(3)
_cell_angle_beta 62.783(2)
_cell_angle_gamma 62.288(3)
_cell_formula_units_Z 4
_cell_length_a 10.7969(8)
_cell_length_b 11.1079(8)
_cell_length_c 11.4544(8)
_cell_measurement_reflns_used 9882
_cell_measurement_temperature 150(2)
_cell_measurement_theta_max 26.43
_cell_measurement_theta_min 2.732
_cell_volume 1074.84(14)
_computing_cell_refinement 'Bruker SAINT'
_computing_data_collection 'Bruker APEX4'
_computing_data_reduction 'Bruker SAINT'
_computing_molecular_graphics 'Bruker SHELXTL'
_computing_publication_material 'Bruker SHELXTL'
_computing_structure_refinement 'SHELXL-2016/6 (Sheldrick, 2016)'
_computing_structure_solution 'SHELXT 2018/2 (Sheldrick, 2018)'
_diffrn_ambient_temperature 150(2)
_diffrn_detector_area_resol_mean 10.12
_diffrn_measured_fraction_theta_full 0.999
_diffrn_measured_fraction_theta_max 0.997
_diffrn_measurement_device_type 'Bruker APEX-IV CCD'
_diffrn_measurement_method '\f and \w scans'
_diffrn_radiation_monochromator graphite
_diffrn_radiation_probe x-ray
_diffrn_radiation_type MoK\a
_diffrn_radiation_wavelength 0.71073
_diffrn_reflns_av_R_equivalents 0.0925
_diffrn_reflns_av_unetI/netI 0.0352
_diffrn_reflns_Laue_measured_fraction_full 0.999
_diffrn_reflns_Laue_measured_fraction_max 0.997
_diffrn_reflns_limit_h_max 13
_diffrn_reflns_limit_h_min -13
_diffrn_reflns_limit_k_max 13
_diffrn_reflns_limit_k_min -13
_diffrn_reflns_limit_l_max 14
_diffrn_reflns_limit_l_min -14
_diffrn_reflns_number 53246
_diffrn_reflns_point_group_measured_fraction_full 0.999
_diffrn_reflns_point_group_measured_fraction_max 0.997
_diffrn_reflns_theta_full 25.125
_diffrn_reflns_theta_max 26.454
_diffrn_reflns_theta_min 2.012
_diffrn_source 'rotating-anode X-ray tube'
_exptl_absorpt_coefficient_mu 1.638
_exptl_absorpt_correction_T_max 0.7454
_exptl_absorpt_correction_T_min 0.6435
_exptl_absorpt_correction_type multi-scan
_exptl_absorpt_process_details
;
 TWINABS (v.2012/1): Sheldrick G.M. Georg-August-Universitat, 
 Gottingen, Gottingen, Germany, 2012. 
;
_exptl_crystal_colour orange
_exptl_crystal_density_diffrn 1.805
_exptl_crystal_density_method 'Not measured'
_exptl_crystal_description prism
_exptl_crystal_F_000 600
_exptl_crystal_size_max 0.183
_exptl_crystal_size_mid 0.174
_exptl_crystal_size_min 0.093
_refine_diff_density_max 0.723
_refine_diff_density_min -0.624
_refine_diff_density_rms 0.093
_refine_ls_extinction_method none
_refine_ls_goodness_of_fit_ref 1.078
_refine_ls_hydrogen_treatment refall
_refine_ls_matrix_type full
_refine_ls_number_parameters 399
_refine_ls_number_reflns 4428
_refine_ls_number_restraints 0
_refine_ls_restrained_S_all 1.078
_refine_ls_R_factor_all 0.0741
_refine_ls_R_factor_gt 0.0449
_refine_ls_shift/su_max 0.000
_refine_ls_shift/su_mean 0.000
_refine_ls_structure_factor_coef Fsqd
_refine_ls_weighting_details 'w=1/[\s^2^(Fo^2^)+(0.0526P)^2^+1.6438P] where P=(Fo^2^+2Fc^2^)/3'
_refine_ls_weighting_scheme calc
_refine_ls_wR_factor_gt 0.1042
_refine_ls_wR_factor_ref 0.1207
_reflns_Friedel_coverage 0.000
_reflns_number_gt 3025
_reflns_number_total 4428
_reflns_threshold_expression 'I > 2\s(I)'
_cod_data_source_file d4dt00739e2.cif
_cod_data_source_block SOLVE_4K_a
_cod_depositor_comments 'Adding full bibliography for 7716391--7716393.cif.'
_cod_database_code 7716391
_shelx_space_group_comment
;
The symmetry employed for this shelxl refinement is uniquely defined
by the following loop, which should always be used as a source of
symmetry information in preference to the above space-group names.
They are only intended as comments.
;
_shelx_estimated_absorpt_t_min 0.754
_shelx_estimated_absorpt_t_max 0.863

loop_
_space_group_symop_operation_xyz
'x, y, z'
'-x, -y, -z'

loop_
_atom_site_label
_atom_site_type_symbol
_atom_site_fract_x
_atom_site_fract_y
_atom_site_fract_z
_atom_site_U_iso_or_equiv
_atom_site_adp_type
_atom_site_occupancy
_atom_site_site_symmetry_order
_atom_site_calc_flag
_atom_site_refinement_flags_posn
_atom_site_refinement_flags_adp
_atom_site_refinement_flags_occupancy
_atom_site_disorder_assembly
_atom_site_disorder_group
Co1 Co 0.500000 1.000000 0.500000 0.01539(17) Uani 1 2 d S . P . .
Co2 Co 1.000000 0.500000 1.000000 0.01568(18) Uani 1 2 d S . P . .
Co3 Co 0.500000 0.500000 1.000000 0.01603(18) Uani 1 2 d S . P . .
Co4 Co 0.000000 1.000000 0.500000 0.01499(17) Uani 1 2 d S . P . .
O8 O 0.2114(3) 0.8268(2) 0.4654(2) 0.0183(5) Uani 1 1 d . . . . .
O1 O 0.7178(3) 0.8274(2) 0.4580(2) 0.0179(5) Uani 1 1 d . . . . .
O5 O 0.4552(3) 0.4977(2) 0.8383(2) 0.0176(5) Uani 1 1 d . . . . .
O4 O 0.9620(3) 0.5068(2) 0.8342(2) 0.0184(5) Uani 1 1 d . . . . .
O3 O 1.0181(3) 0.6746(3) 0.7379(2) 0.0227(6) Uani 1 1 d . . . . .
O12 O 0.7553(3) 0.5969(3) 1.1314(3) 0.0220(6) Uani 1 1 d . . . . .
O15 O -0.1067(4) 0.9355(3) 0.6828(3) 0.0218(6) Uani 1 1 d . . . . .
O16 O 0.0472(4) 1.1061(3) 0.5981(3) 0.0205(6) Uani 1 1 d . . . . .
O11 O 0.9891(4) 0.3205(3) 1.0288(3) 0.0292(7) Uani 1 1 d . . . . .
O6 O 0.4913(3) 0.6772(3) 0.7516(2) 0.0246(6) Uani 1 1 d . . . . .
O2 O 0.7115(3) 0.6623(2) 0.3709(2) 0.0196(5) Uani 1 1 d . . . . .
O14 O 0.4358(4) 0.7093(3) 0.9942(3) 0.0237(6) Uani 1 1 d . . . . .
O10 O 0.4175(4) 0.9339(3) 0.6859(3) 0.0236(6) Uani 1 1 d . . . . .
O9 O 0.4461(4) 0.8868(3) 0.4184(3) 0.0219(6) Uani 1 1 d . . . . .
O3W O -0.3979(4) 0.9536(4) 0.8005(3) 0.0286(7) Uani 1 1 d . . . . .
O1W O 0.1285(4) 1.0726(3) 0.8855(3) 0.0289(7) Uani 1 1 d . . . . .
O7 O 0.2126(3) 0.6649(2) 0.3671(2) 0.0200(6) Uani 1 1 d . . . . .
O2W O -0.1318(4) 1.0714(4) 0.8990(3) 0.0314(7) Uani 1 1 d . . . . .
O4W O 0.6018(4) 0.8163(4) 1.0201(3) 0.0310(7) Uani 1 1 d . . . . .
O13 O 0.7292(3) 0.4445(3) 0.8642(3) 0.0297(7) Uani 1 1 d . . . . .
C7 C 0.4959(4) 0.5301(3) 0.6168(3) 0.0149(7) Uani 1 1 d . . . . .
C4 C 1.0030(4) 0.5328(4) 0.6124(3) 0.0164(7) Uani 1 1 d . . . . .
C8 C 0.3904(4) 0.6238(4) 0.5740(3) 0.0170(7) Uani 1 1 d . . . . .
C3 C 0.8966(4) 0.6276(4) 0.5699(3) 0.0168(7) Uani 1 1 d . . . . .
C1 C 0.7661(4) 0.7026(3) 0.4245(3) 0.0153(7) Uani 1 1 d . . . . .
C2 C 0.8922(4) 0.5977(3) 0.4579(3) 0.0150(7) Uani 1 1 d . . . . .
C5 C 0.9956(4) 0.5740(3) 0.7372(3) 0.0157(7) Uani 1 1 d . . . . .
C6 C 0.4815(4) 0.5707(4) 0.7450(3) 0.0165(7) Uani 1 1 d . . . . .
C10 C 0.2638(4) 0.7023(4) 0.4257(3) 0.0164(7) Uani 1 1 d . . . . .
C9 C 0.3912(4) 0.5969(3) 0.4583(3) 0.0160(7) Uani 1 1 d . . . . .
H13A H 0.795(5) 0.465(4) 0.860(4) 0.024(12) Uiso 1 1 d . . . . .
H1WB H 0.040(6) 1.075(5) 0.880(4) 0.041(14) Uiso 1 1 d . . . . .
H14A H 0.494(7) 0.737(6) 0.997(5) 0.063(19) Uiso 1 1 d . . . . .
H11B H 1.038(6) 0.261(5) 0.987(5) 0.038(17) Uiso 1 1 d . . . . .
H12B H 0.694(5) 0.559(5) 1.144(4) 0.035(13) Uiso 1 1 d . . . . .
H9B H 0.362(6) 0.878(4) 0.437(4) 0.031(12) Uiso 1 1 d . . . . .
H15A H -0.202(5) 0.957(4) 0.710(4) 0.026(12) Uiso 1 1 d . . . . .
H16B H 0.127(6) 1.120(5) 0.572(4) 0.033(13) Uiso 1 1 d . . . . .
H3 H 0.823(5) 0.715(5) 0.621(4) 0.035(12) Uiso 1 1 d . . . . .
H15B H -0.060(5) 0.856(5) 0.683(4) 0.027(13) Uiso 1 1 d . . . . .
H10B H 0.325(7) 0.979(6) 0.744(6) 0.065(19) Uiso 1 1 d . . . . .
H1WA H 0.131(5) 1.035(4) 0.939(4) 0.020(13) Uiso 1 1 d . . . . .
H10A H 0.438(5) 0.855(5) 0.689(4) 0.028(13) Uiso 1 1 d . . . . .
H9A H 0.523(7) 0.807(6) 0.399(6) 0.068(19) Uiso 1 1 d . . . . .
H11A H 0.994(5) 0.297(5) 1.098(5) 0.039(14) Uiso 1 1 d . . . . .
H16A H -0.031(6) 1.184(5) 0.617(5) 0.041(14) Uiso 1 1 d . . . . .
H2WB H -0.110(5) 1.039(5) 0.837(5) 0.029(14) Uiso 1 1 d . . . . .
H2WA H -0.209(7) 1.140(6) 0.912(5) 0.058(19) Uiso 1 1 d . . . . .
H4WB H 0.664(8) 0.758(7) 1.038(6) 0.07(2) Uiso 1 1 d . . . . .
H3WA H -0.384(6) 0.898(5) 0.839(5) 0.032(15) Uiso 1 1 d . . . . .
H14B H 0.451(6) 0.720(5) 0.920(5) 0.043(15) Uiso 1 1 d . . . . .
H13B H 0.754(5) 0.421(5) 0.796(5) 0.028(13) Uiso 1 1 d . . . . .
H3WB H -0.464(8) 0.964(6) 0.775(6) 0.08(2) Uiso 1 1 d . . . . .
H8 H 0.309(6) 0.708(5) 0.625(5) 0.046(14) Uiso 1 1 d . . . . .
H4WA H 0.546(12) 0.878(11) 1.069(10) 0.17(5) Uiso 1 1 d . . . . .
H12A H 0.751(6) 0.612(5) 1.196(5) 0.043(16) Uiso 1 1 d . . . . .

loop_
_atom_site_aniso_label
_atom_site_aniso_U_11
_atom_site_aniso_U_22
_atom_site_aniso_U_33
_atom_site_aniso_U_23
_atom_site_aniso_U_13
_atom_site_aniso_U_12
Co1 0.0150(4) 0.0133(4) 0.0159(3) 0.0008(3) -0.0074(3) -0.0046(3)
Co2 0.0187(4) 0.0155(4) 0.0128(3) 0.0004(3) -0.0078(3) -0.0068(3)
Co3 0.0173(4) 0.0167(4) 0.0130(3) 0.0004(3) -0.0069(3) -0.0067(3)
Co4 0.0144(4) 0.0128(3) 0.0155(3) 0.0006(3) -0.0069(3) -0.0043(3)
O8 0.0167(13) 0.0142(13) 0.0225(13) -0.0007(10) -0.0100(11) -0.0044(11)
O1 0.0169(13) 0.0136(13) 0.0226(13) 0.0004(10) -0.0111(11) -0.0041(11)
O5 0.0202(13) 0.0193(13) 0.0142(12) 0.0003(10) -0.0084(10) -0.0087(11)
O4 0.0210(13) 0.0209(13) 0.0133(12) 0.0014(10) -0.0083(10) -0.0090(11)
O3 0.0321(16) 0.0185(14) 0.0202(13) 0.0026(10) -0.0144(12) -0.0114(12)
O12 0.0200(15) 0.0276(16) 0.0150(14) -0.0027(11) -0.0073(11) -0.0080(12)
O15 0.0208(16) 0.0163(15) 0.0208(14) 0.0030(11) -0.0069(12) -0.0057(13)
O16 0.0166(15) 0.0182(15) 0.0253(14) -0.0026(11) -0.0102(12) -0.0052(13)
O11 0.047(2) 0.0227(17) 0.0187(15) 0.0013(13) -0.0162(15) -0.0156(16)
O6 0.0411(17) 0.0188(14) 0.0209(13) 0.0035(11) -0.0193(12) -0.0143(13)
O2 0.0165(13) 0.0189(13) 0.0196(13) -0.0037(10) -0.0088(11) -0.0033(11)
O14 0.0342(17) 0.0208(15) 0.0172(15) 0.0025(11) -0.0139(13) -0.0113(13)
O10 0.0272(17) 0.0156(15) 0.0194(14) 0.0014(11) -0.0042(13) -0.0096(13)
O9 0.0177(15) 0.0171(15) 0.0314(15) -0.0017(11) -0.0129(12) -0.0057(13)
O3W 0.0260(17) 0.0335(18) 0.0243(16) 0.0057(14) -0.0124(13) -0.0119(14)
O1W 0.0307(18) 0.0284(17) 0.0222(16) -0.0006(13) -0.0089(13) -0.0117(14)
O7 0.0191(13) 0.0199(14) 0.0213(13) -0.0036(10) -0.0121(11) -0.0049(11)
O2W 0.0314(19) 0.0324(19) 0.0210(16) -0.0074(13) -0.0117(14) -0.0054(16)
O4W 0.0358(19) 0.0270(17) 0.0310(17) 0.0042(14) -0.0192(15) -0.0116(15)
O13 0.0233(16) 0.051(2) 0.0159(15) -0.0074(13) -0.0052(12) -0.0191(15)
C7 0.0154(18) 0.0137(18) 0.0127(16) -0.0013(13) -0.0049(14) -0.0054(15)
C4 0.0144(18) 0.0175(19) 0.0133(16) -0.0006(14) -0.0048(14) -0.0053(15)
C8 0.0180(19) 0.0151(18) 0.0164(17) 0.0009(14) -0.0076(15) -0.0066(16)
C3 0.0142(18) 0.0169(18) 0.0138(17) -0.0027(14) -0.0040(14) -0.0043(15)
C1 0.0151(18) 0.0157(18) 0.0107(16) -0.0008(13) -0.0019(14) -0.0072(15)
C2 0.0138(18) 0.0151(18) 0.0129(16) -0.0006(13) -0.0046(14) -0.0053(15)
C5 0.0101(17) 0.0136(18) 0.0129(17) -0.0033(13) -0.0022(13) 0.0006(14)
C6 0.0154(18) 0.0151(18) 0.0168(17) 0.0000(14) -0.0085(14) -0.0037(15)
C10 0.0130(18) 0.0171(19) 0.0124(16) -0.0004(13) -0.0045(14) -0.0026(15)
C9 0.0183(19) 0.0144(18) 0.0146(17) 0.0016(13) -0.0066(14) -0.0080(15)

loop_
_atom_type_symbol
_atom_type_description
_atom_type_scat_dispersion_real
_atom_type_scat_dispersion_imag
_atom_type_scat_source
C C 0.0033 0.0016 'International Tables Vol C Tables 4.2.6.8 and 6.1.1.4'
H H 0.0000 0.0000 'International Tables Vol C Tables 4.2.6.8 and 6.1.1.4'
O O 0.0106 0.0060 'International Tables Vol C Tables 4.2.6.8 and 6.1.1.4'
Co Co 0.3494 0.9721 'International Tables Vol C Tables 4.2.6.8 and 6.1.1.4'

loop_
_geom_angle_atom_site_label_1
_geom_angle_atom_site_label_2
_geom_angle_atom_site_label_3
_geom_angle
_geom_angle_site_symmetry_1
_geom_angle_site_symmetry_3
_geom_angle_publ_flag
O9 Co1 O9 180.0 2_676 . ?
O9 Co1 O10 93.53(11) 2_676 2_676 ?
O9 Co1 O10 86.47(11) . 2_676 ?
O9 Co1 O10 86.47(11) 2_676 . ?
O9 Co1 O10 93.53(11) . . ?
O10 Co1 O10 180.00(17) 2_676 . ?
O9 Co1 O1 90.79(11) 2_676 . ?
O9 Co1 O1 89.21(11) . . ?
O10 Co1 O1 93.89(11) 2_676 . ?
O10 Co1 O1 86.11(11) . . ?
O9 Co1 O1 89.21(11) 2_676 2_676 ?
O9 Co1 O1 90.79(11) . 2_676 ?
O10 Co1 O1 86.11(11) 2_676 2_676 ?
O10 Co1 O1 93.89(11) . 2_676 ?
O1 Co1 O1 180.0 . 2_676 ?
O11 Co2 O11 180.0 . 2_767 ?
O11 Co2 O4 92.22(11) . 2_767 ?
O11 Co2 O4 87.78(11) 2_767 2_767 ?
O11 Co2 O4 87.78(11) . . ?
O11 Co2 O4 92.22(11) 2_767 . ?
O4 Co2 O4 180.0 2_767 . ?
O11 Co2 O12 86.82(13) . . ?
O11 Co2 O12 93.18(13) 2_767 . ?
O4 Co2 O12 87.19(10) 2_767 . ?
O4 Co2 O12 92.81(10) . . ?
O11 Co2 O12 93.18(13) . 2_767 ?
O11 Co2 O12 86.82(13) 2_767 2_767 ?
O4 Co2 O12 92.81(10) 2_767 2_767 ?
O4 Co2 O12 87.19(10) . 2_767 ?
O12 Co2 O12 180.0 . 2_767 ?
O13 Co3 O13 180.0(2) . 2_667 ?
O13 Co3 O14 92.67(12) . . ?
O13 Co3 O14 87.33(12) 2_667 . ?
O13 Co3 O14 87.33(12) . 2_667 ?
O13 Co3 O14 92.67(13) 2_667 2_667 ?
O14 Co3 O14 180.0 . 2_667 ?
O13 Co3 O5 87.29(11) . . ?
O13 Co3 O5 92.71(11) 2_667 . ?
O14 Co3 O5 90.70(10) . . ?
O14 Co3 O5 89.30(10) 2_667 . ?
O13 Co3 O5 92.71(11) . 2_667 ?
O13 Co3 O5 87.29(11) 2_667 2_667 ?
O14 Co3 O5 89.30(10) . 2_667 ?
O14 Co3 O5 90.70(10) 2_667 2_667 ?
O5 Co3 O5 180.0 . 2_667 ?
O16 Co4 O16 180.00(11) 2_576 . ?
O16 Co4 O8 90.05(10) 2_576 2_576 ?
O16 Co4 O8 89.95(10) . 2_576 ?
O16 Co4 O8 89.95(10) 2_576 . ?
O16 Co4 O8 90.05(10) . . ?
O8 Co4 O8 180.0 2_576 . ?
O16 Co4 O15 92.94(11) 2_576 . ?
O16 Co4 O15 87.06(11) . . ?
O8 Co4 O15 91.47(11) 2_576 . ?
O8 Co4 O15 88.53(11) . . ?
O16 Co4 O15 87.06(11) 2_576 2_576 ?
O16 Co4 O15 92.94(11) . 2_576 ?
O8 Co4 O15 88.53(11) 2_576 2_576 ?
O8 Co4 O15 91.47(11) . 2_576 ?
O15 Co4 O15 180.0 . 2_576 ?
C10 O8 Co4 131.3(2) . . ?
C1 O1 Co1 130.4(2) . . ?
C6 O5 Co3 122.5(2) . . ?
C5 O4 Co2 126.8(2) . . ?
Co2 O12 H12B 122(3) . . ?
Co2 O12 H12A 104(4) . . ?
H12B O12 H12A 111(5) . . ?
Co4 O15 H15A 116(3) . . ?
Co4 O15 H15B 112(3) . . ?
H15A O15 H15B 109(4) . . ?
Co4 O16 H16B 130(3) . . ?
Co4 O16 H16A 101(3) . . ?
H16B O16 H16A 107(4) . . ?
Co2 O11 H11B 127(4) . . ?
Co2 O11 H11A 107(3) . . ?
H11B O11 H11A 103(5) . . ?
Co3 O14 H14A 119(4) . . ?
Co3 O14 H14B 103(4) . . ?
H14A O14 H14B 99(5) . . ?
Co1 O10 H10B 121(4) . . ?
Co1 O10 H10A 118(3) . . ?
H10B O10 H10A 107(5) . . ?
Co1 O9 H9B 136(3) . . ?
Co1 O9 H9A 104(4) . . ?
H9B O9 H9A 108(5) . . ?
H3WA O3W H3WB 113(6) . . ?
H1WB O1W H1WA 103(4) . . ?
H2WB O2W H2WA 105(5) . . ?
H4WB O4W H4WA 116(8) . . ?
Co3 O13 H13A 133(3) . . ?
Co3 O13 H13B 117(4) . . ?
H13A O13 H13B 107(4) . . ?
C8 C7 C9 119.4(3) . 2_666 ?
C8 C7 C6 117.3(3) . . ?
C9 C7 C6 123.3(3) 2_666 . ?
C3 C4 C2 119.4(3) . 2_766 ?
C3 C4 C5 117.8(3) . . ?
C2 C4 C5 122.8(3) 2_766 . ?
C7 C8 C9 122.3(3) . . ?
C7 C8 H8 121(3) . . ?
C9 C8 H8 116(3) . . ?
C4 C3 C2 121.9(3) . . ?
C4 C3 H3 118(3) . . ?
C2 C3 H3 120(3) . . ?
O2 C1 O1 124.6(3) . . ?
O2 C1 C2 118.5(3) . . ?
O1 C1 C2 116.8(3) . . ?
C3 C2 C4 118.8(3) . 2_766 ?
C3 C2 C1 118.3(3) . . ?
C4 C2 C1 122.7(3) 2_766 . ?
O3 C5 O4 125.1(3) . . ?
O3 C5 C4 117.5(3) . . ?
O4 C5 C4 117.4(3) . . ?
O6 C6 O5 125.3(3) . . ?
O6 C6 C7 116.9(3) . . ?
O5 C6 C7 117.8(3) . . ?
O7 C10 O8 124.2(3) . . ?
O7 C10 C9 119.6(3) . . ?
O8 C10 C9 116.2(3) . . ?
C8 C9 C7 118.3(3) . 2_666 ?
C8 C9 C10 117.9(3) . . ?
C7 C9 C10 123.6(3) 2_666 . ?

loop_
_geom_bond_atom_site_label_1
_geom_bond_atom_site_label_2
_geom_bond_distance
_geom_bond_site_symmetry_2
_geom_bond_publ_flag
Co1 O9 2.065(3) 2_676 ?
Co1 O9 2.065(3) . ?
Co1 O10 2.085(3) 2_676 ?
Co1 O10 2.085(3) . ?
Co1 O1 2.107(2) . ?
Co1 O1 2.107(2) 2_676 ?
Co2 O11 2.029(3) . ?
Co2 O11 2.029(3) 2_767 ?
Co2 O4 2.104(2) 2_767 ?
Co2 O4 2.104(2) . ?
Co2 O12 2.128(3) . ?
Co2 O12 2.128(3) 2_767 ?
Co3 O13 2.055(3) . ?
Co3 O13 2.055(3) 2_667 ?
Co3 O14 2.097(3) . ?
Co3 O14 2.097(3) 2_667 ?
Co3 O5 2.124(2) . ?
Co3 O5 2.124(2) 2_667 ?
Co4 O16 2.080(3) 2_576 ?
Co4 O16 2.080(3) . ?
Co4 O8 2.085(2) 2_576 ?
Co4 O8 2.085(2) . ?
Co4 O15 2.100(3) . ?
Co4 O15 2.100(3) 2_576 ?
O8 C10 1.278(4) . ?
O1 C1 1.273(4) . ?
O5 C6 1.265(4) . ?
O4 C5 1.264(4) . ?
O3 C5 1.250(4) . ?
O12 H12B 0.89(5) . ?
O12 H12A 0.75(5) . ?
O15 H15A 0.84(5) . ?
O15 H15B 0.79(5) . ?
O16 H16B 0.85(5) . ?
O16 H16A 0.84(5) . ?
O11 H11B 0.68(5) . ?
O11 H11A 0.83(5) . ?
O6 C6 1.250(4) . ?
O2 C1 1.254(4) . ?
O14 H14A 0.84(6) . ?
O14 H14B 0.79(5) . ?
O10 H10B 0.84(6) . ?
O10 H10A 0.80(5) . ?
O9 H9B 0.88(5) . ?
O9 H9A 0.85(6) . ?
O3W H3WA 0.71(5) . ?
O3W H3WB 0.84(7) . ?
O1W H1WB 0.97(5) . ?
O1W H1WA 0.70(4) . ?
O7 C10 1.246(4) . ?
O2W H2WB 0.72(5) . ?
O2W H2WA 0.79(6) . ?
O4W H4WB 0.78(7) . ?
O4W H4WA 0.74(10) . ?
O13 H13A 0.82(4) . ?
O13 H13B 0.73(5) . ?
C7 C8 1.379(5) . ?
C7 C9 1.400(5) 2_666 ?
C7 C6 1.509(5) . ?
C4 C3 1.387(5) . ?
C4 C2 1.401(5) 2_766 ?
C4 C5 1.512(5) . ?
C8 C9 1.390(5) . ?
C8 H8 0.95(5) . ?
C3 C2 1.391(5) . ?
C3 H3 0.96(5) . ?
C1 C2 1.499(5) . ?
C10 C9 1.505(5) . ?

loop_
_geom_hbond_atom_site_label_D
_geom_hbond_atom_site_label_H
_geom_hbond_atom_site_label_A
_geom_hbond_distance_DH
_geom_hbond_distance_HA
_geom_hbond_distance_DA
_geom_hbond_angle_DHA
_geom_hbond_site_symmetry_A
O13 H13A O4 0.82(4) 1.95(5) 2.772(4) 175(4) .
O1W H1WB O2W 0.97(5) 1.79(5) 2.749(5) 170(4) .
O14 H14A O4W 0.84(6) 1.86(6) 2.696(4) 173(6) .
O11 H11B O1W 0.68(5) 2.09(5) 2.750(4) 163(6) 1_645
O12 H12B O5 0.89(5) 1.91(5) 2.792(4) 171(4) 2_667
O9 H9B O8 0.88(5) 1.84(5) 2.718(4) 170(4) .
O15 H15A O3W 0.84(5) 1.90(5) 2.710(4) 161(4) .
O16 H16B O1 0.85(5) 1.90(5) 2.744(4) 170(4) 2_676
O15 H15B O3 0.79(5) 1.94(5) 2.702(4) 164(4) 1_455
O10 H10B O1W 0.84(6) 1.85(6) 2.687(4) 174(6) .
O1W H1WA O2W 0.70(4) 2.07(4) 2.773(5) 178(5) 2_577
O10 H10A O6 0.80(5) 1.93(5) 2.689(4) 159(4) .
O9 H9A O2 0.85(6) 1.82(6) 2.644(4) 163(6) .
O11 H11A O3 0.83(5) 1.87(5) 2.644(4) 155(5) 2_767
O16 H16A O7 0.84(5) 1.84(5) 2.663(4) 166(5) 2_576
O2W H2WB O15 0.72(5) 2.20(5) 2.904(4) 164(5) .
O2W H2WA O14 0.79(6) 2.05(6) 2.801(5) 161(6) 2_577
O4W H4WB O12 0.78(7) 2.04(7) 2.776(4) 159(6) .
O3W H3WA O4W 0.71(5) 2.12(5) 2.773(5) 153(5) 1_455
O14 H14B O6 0.79(5) 1.85(5) 2.595(4) 158(5) .
O13 H13B O7 0.73(5) 2.02(5) 2.731(4) 166(5) 2_666
O3W H3WB O10 0.84(7) 2.12(7) 2.935(4) 164(6) 1_455
O3W H3WB O9 0.84(7) 2.59(6) 2.987(5) 111(5) 2_576
O4W H4WA O3W 0.74(10) 2.01(11) 2.747(5) 178(11) 2_577
O12 H12A O2 0.75(5) 1.95(5) 2.696(4) 173(5) 1_556
